data_1556406
loop_
_publ_author_name
'Nakashima, Kensuke'
'Shimizu, Takeshi'
'Kamakura, Yoshinobu'
'Hinokimoto, Akira'
'Kitagawa, Yasutaka'
'Yoshikawa, Hirofumi'
'Tanaka, Daisuke'

_publ_section_title
;
 A new design strategy for redox-active molecular assemblies with
 crystalline porous structures for lithium-ion batteries.
;
_journal_issue 1
_journal_name_full 'Chemical science'
_journal_page_first 37
_journal_page_last 43
_journal_paper_doi 10.1039/c9sc04175c
_journal_volume 11
_journal_year 2020
_chemical_formula_sum 'C54 H54 N18 O12'
_chemical_formula_weight 1147.15
_chemical_name_common CT-1?DMF
_chemical_name_systematic (HHTP)(HAT-CN)(6DMF)
_space_group_crystal_system monoclinic
_space_group_IT_number 14
_space_group_name_Hall '-P 2ybc'
_space_group_name_H-M_alt 'P 1 21/c 1'
_atom_sites_solution_hydrogens geom
_audit_creation_method SHELXL-2018/1
_audit_update_record
;
2018-12-25 deposited with the CCDC.	2019-11-11 downloaded from the CCDC.
;
_cell_angle_alpha 90
_cell_angle_beta 112.678(4)
_cell_angle_gamma 90
_cell_formula_units_Z 4
_cell_length_a 16.615(4)
_cell_length_b 27.205(5)
_cell_length_c 13.426(3)
_cell_measurement_reflns_used 8529
_cell_measurement_temperature 200(2)
_cell_measurement_theta_max 27.5421
_cell_measurement_theta_min 3.0351
_cell_volume 5600(2)
_computing_structure_refinement 'SHELXL-2018/1 (Sheldrick, 2018)'
_computing_structure_solution 'SHELXT 2014/5 (Sheldrick, 2014)'
_diffrn_ambient_temperature 200(2)
_diffrn_measured_fraction_theta_full 0.972
_diffrn_measured_fraction_theta_max 0.951
_diffrn_measurement_device_type CCD
_diffrn_radiation_type MoK\a
_diffrn_radiation_wavelength 0.71075
_diffrn_reflns_av_R_equivalents 0.0284
_diffrn_reflns_av_unetI/netI 0.0546
_diffrn_reflns_Laue_measured_fraction_full 0.972
_diffrn_reflns_Laue_measured_fraction_max 0.951
_diffrn_reflns_limit_h_max 21
_diffrn_reflns_limit_h_min -20
_diffrn_reflns_limit_k_max 35
_diffrn_reflns_limit_k_min -18
_diffrn_reflns_limit_l_max 17
_diffrn_reflns_limit_l_min -11
_diffrn_reflns_number 23978
_diffrn_reflns_point_group_measured_fraction_full 0.972
_diffrn_reflns_point_group_measured_fraction_max 0.951
_diffrn_reflns_theta_full 25.242
_diffrn_reflns_theta_max 27.542
_diffrn_reflns_theta_min 3.035
_exptl_absorpt_coefficient_mu 0.100
_exptl_absorpt_correction_T_max 1.0000
_exptl_absorpt_correction_T_min 0.8923
_exptl_crystal_colour 'deep green'
_exptl_crystal_density_diffrn 1.361
_exptl_crystal_description Block
_exptl_crystal_F_000 2400
_exptl_crystal_recrystallization_method 'Vapour deposition'
_exptl_crystal_size_max 0.3500
_exptl_crystal_size_mid 0.1400
_exptl_crystal_size_min 0.0900
_refine_diff_density_max 0.722
_refine_diff_density_min -0.641
_refine_diff_density_rms 0.057
_refine_ls_extinction_method none
_refine_ls_goodness_of_fit_ref 0.995
_refine_ls_hydrogen_treatment constr
_refine_ls_matrix_type full
_refine_ls_number_parameters 793
_refine_ls_number_reflns 12297
_refine_ls_number_restraints 0
_refine_ls_restrained_S_all 0.995
_refine_ls_R_factor_all 0.1010
_refine_ls_R_factor_gt 0.0619
_refine_ls_shift/su_max 0.000
_refine_ls_shift/su_mean 0.000
_refine_ls_structure_factor_coef Fsqd
_refine_ls_weighting_details 'w=1/[\s^2^(Fo^2^)+(0.1065P)^2^] where P=(Fo^2^+2Fc^2^)/3'
_refine_ls_weighting_scheme calc
_refine_ls_wR_factor_gt 0.1618
_refine_ls_wR_factor_ref 0.1931
_reflns_Friedel_coverage 0.000
_reflns_number_gt 6713
_reflns_number_total 12297
_reflns_threshold_expression 'I > 2\s(I)'
_cod_data_source_file c9sc04175c2.cif
_cod_data_source_block HHTP_HATCN6_DMF
_cod_depositor_comments
;Adding full bibliography for 1556406.cif.

 Adding full bibliography for 1556406.cif.
;
_cod_original_sg_symbol_H-M 'P 21/c'
_cod_database_code 1556406
_shelx_shelxl_version_number 2018/1
_shelx_space_group_comment
;
The symmetry employed for this shelxl refinement is uniquely defined
by the following loop, which should always be used as a source of
symmetry information in preference to the above space-group names.
They are only intended as comments.
;

loop_
_space_group_symop_operation_xyz
'x, y, z'
'-x, y+1/2, -z+1/2'
'-x, -y, -z'
'x, -y-1/2, z-1/2'

loop_
_atom_site_label
_atom_site_type_symbol
_atom_site_fract_x
_atom_site_fract_y
_atom_site_fract_z
_atom_site_U_iso_or_equiv
_atom_site_adp_type
_atom_site_occupancy
_atom_site_site_symmetry_order
_atom_site_calc_flag
_atom_site_refinement_flags_posn
_atom_site_refinement_flags_adp
_atom_site_refinement_flags_occupancy
_atom_site_disorder_assembly
_atom_site_disorder_group
O1 O 0.38822(9) 0.78594(6) 0.26651(12) 0.0364(4) Uani 1 1 d . . . . .
H1 H 0.400335 0.815264 0.269378 0.055 Uiso 1 1 calc R U . . .
O2 O 0.78833(10) 0.89534(5) 0.29840(13) 0.0393(4) Uani 1 1 d . . . . .
H2 H 0.742381 0.909080 0.290723 0.059 Uiso 1 1 calc R U . . .
O3 O 0.37294(9) 0.68910(6) 0.26536(13) 0.0397(4) Uani 1 1 d . . . . .
H3 H 0.375008 0.658977 0.266878 0.060 Uiso 1 1 calc R U . . .
O4 O 0.92407(9) 0.83864(6) 0.31608(13) 0.0412(4) Uani 1 1 d . . . . .
H4 H 0.960993 0.818038 0.319192 0.062 Uiso 1 1 calc R U . . .
O5 O 0.72362(10) 0.53658(5) 0.27945(14) 0.0441(4) Uani 1 1 d . . . . .
H5 H 0.769015 0.523246 0.283392 0.066 Uiso 1 1 calc R U . . .
O6 O 0.88153(10) 0.57718(6) 0.30568(14) 0.0455(4) Uani 1 1 d . . . . .
H6 H 0.925030 0.593299 0.312439 0.068 Uiso 1 1 calc R U . . .
N1 N 0.53751(10) 0.80367(6) 0.52634(13) 0.0289(4) Uani 1 1 d . . . . .
N2 N 0.68476(11) 0.85140(6) 0.53509(13) 0.0305(4) Uani 1 1 d . . . . .
N3 N 0.53329(10) 0.69999(6) 0.52655(13) 0.0300(4) Uani 1 1 d . . . . .
O7 O 0.82496(11) 0.46987(6) 0.23837(15) 0.0541(5) Uani 1 1 d . . . . .
N4 N 0.83776(11) 0.79794(7) 0.56564(14) 0.0322(4) Uani 1 1 d . . . . .
N5 N 0.67826(11) 0.64762(6) 0.54135(14) 0.0332(4) Uani 1 1 d . . . . .
O8 O 0.63370(12) 0.94029(7) 0.24931(17) 0.0586(5) Uani 1 1 d . . . . .
N6 N 0.83321(11) 0.69697(7) 0.56363(14) 0.0334(4) Uani 1 1 d . . . . .
O9 O 0.37562(11) 0.59214(7) 0.23956(18) 0.0642(6) Uani 1 1 d . . . . .
O10 O 0.43052(14) 0.88262(7) 0.28419(19) 0.0651(5) Uani 1 1 d . . . . .
N7 N 0.91565(12) 0.44359(7) 0.15969(17) 0.0440(5) Uani 1 1 d . . . . .
O11 O 1.02419(12) 0.62973(8) 0.35031(18) 0.0671(6) Uani 1 1 d . . . . .
N8 N 0.49825(13) 0.95279(7) 0.12098(18) 0.0487(5) Uani 1 1 d . . . . .
N9 N 0.44497(14) 0.92504(9) 0.4361(2) 0.0514(5) Uani 1 1 d . . . . .
C1 C 0.53628(12) 0.77928(7) 0.27786(16) 0.0269(4) Uani 1 1 d . . . . .
H1A H 0.541385 0.813326 0.277980 0.032 Uiso 1 1 calc R U . . .
C2 C 0.67376(12) 0.66724(7) 0.28988(15) 0.0255(4) Uani 1 1 d . . . . .
C3 C 0.76300(12) 0.74249(7) 0.30420(15) 0.0245(4) Uani 1 1 d . . . . .
C4 C 0.60017(12) 0.69842(7) 0.28348(15) 0.0248(4) Uani 1 1 d . . . . .
C5 C 0.70131(12) 0.82395(7) 0.29403(16) 0.0272(4) Uani 1 1 d . . . . .
H5A H 0.654130 0.843857 0.287912 0.033 Uiso 1 1 calc R U . . .
C6 C 0.75418(12) 0.68917(7) 0.30142(15) 0.0251(4) Uani 1 1 d . . . . .
C7 C 0.60725(12) 0.77651(7) 0.53423(15) 0.0253(4) Uani 1 1 d . . . . .
C8 C 0.51966(12) 0.67836(8) 0.27559(16) 0.0297(4) Uani 1 1 d . . . . .
H8 H 0.513405 0.644368 0.274258 0.036 Uiso 1 1 calc R U . . .
C9 C 0.68274(12) 0.69704(7) 0.54314(15) 0.0269(4) Uani 1 1 d . . . . .
C10 C 0.85044(13) 0.81572(8) 0.31190(16) 0.0299(4) Uani 1 1 d . . . . .
C11 C 0.68679(12) 0.80221(7) 0.54209(15) 0.0264(4) Uani 1 1 d . . . . .
C12 C 0.60533(12) 0.72482(8) 0.53440(15) 0.0269(4) Uani 1 1 d . . . . .
C13 C 0.60884(12) 0.75012(7) 0.28527(15) 0.0241(4) Uani 1 1 d . . . . .
C14 C 0.45009(12) 0.70724(8) 0.26981(16) 0.0297(5) Uani 1 1 d . . . . .
N10 N 0.24135(13) 0.56357(8) 0.21603(18) 0.0493(5) Uani 1 1 d . . . . .
C15 C 0.77814(12) 0.84583(8) 0.30191(16) 0.0280(4) Uani 1 1 d . . . . .
C16 C 0.46641(12) 0.77867(8) 0.51823(16) 0.0294(4) Uani 1 1 d . . . . .
C17 C 0.82421(12) 0.65811(8) 0.30913(16) 0.0284(4) Uani 1 1 d . . . . .
H17 H 0.877867 0.672141 0.319342 0.034 Uiso 1 1 calc R U . . .
C18 C 0.69128(12) 0.77244(7) 0.29487(15) 0.0245(4) Uani 1 1 d . . . . .
C19 C 0.45829(12) 0.75890(8) 0.27046(16) 0.0282(4) Uani 1 1 d . . . . .
C20 C 0.84180(12) 0.76568(8) 0.31365(16) 0.0278(4) Uani 1 1 d . . . . .
H20 H 0.889771 0.746145 0.321377 0.033 Uiso 1 1 calc R U . . .
C21 C 0.81606(13) 0.60799(8) 0.30212(17) 0.0306(5) Uani 1 1 d . . . . .
C22 C 0.66729(13) 0.61559(8) 0.28385(16) 0.0297(4) Uani 1 1 d . . . . .
H22 H 0.614630 0.601031 0.276390 0.036 Uiso 1 1 calc R U . . .
C23 C 0.76033(12) 0.72180(8) 0.55411(16) 0.0288(4) Uani 1 1 d . . . . .
C24 C 0.76245(12) 0.77537(8) 0.55396(16) 0.0280(4) Uani 1 1 d . . . . .
C25 C 0.73552(14) 0.58580(8) 0.28851(17) 0.0320(5) Uani 1 1 d . . . . .
N11 N 0.32753(13) 0.82783(9) 0.49876(19) 0.0548(6) Uani 1 1 d . . . . .
C26 C 0.46477(13) 0.72704(8) 0.51903(16) 0.0300(4) Uani 1 1 d . . . . .
O12 O 1.04187(13) 0.77702(9) 0.3016(2) 0.0803(7) Uani 1 1 d . . . . .
C27 C 0.75867(13) 0.87352(8) 0.54366(17) 0.0324(5) Uani 1 1 d . . . . .
N12 N 0.32264(14) 0.68246(9) 0.50209(19) 0.0571(6) Uani 1 1 d . . . . .
C28 C 0.83558(13) 0.84658(9) 0.56113(17) 0.0338(5) Uani 1 1 d . . . . .
C29 C 0.38972(14) 0.80697(8) 0.50827(18) 0.0359(5) Uani 1 1 d . . . . .
N13 N 1.10416(15) 0.74941(9) 0.1891(2) 0.0645(7) Uani 1 1 d . . . . .
C30 C 0.82775(14) 0.64824(9) 0.56227(17) 0.0354(5) Uani 1 1 d . . . . .
C31 C 0.75029(14) 0.62360(8) 0.55096(17) 0.0355(5) Uani 1 1 d . . . . .
C32 C 0.38557(14) 0.70125(9) 0.50923(19) 0.0376(5) Uani 1 1 d . . . . .
N14 N 0.75349(16) 0.96773(8) 0.5163(2) 0.0633(6) Uani 1 1 d . . . . .
N15 N 0.74126(17) 0.52861(8) 0.5506(2) 0.0644(7) Uani 1 1 d . . . . .
C33 C 0.91509(15) 0.87226(10) 0.57407(19) 0.0444(6) Uani 1 1 d . . . . .
C34 C 0.88790(16) 0.47521(9) 0.2143(2) 0.0456(6) Uani 1 1 d . . . . .
H34 H 0.919439 0.504208 0.236253 0.055 Uiso 1 1 calc R U . . .
C35 C 0.57497(17) 0.93086(9) 0.1618(2) 0.0491(6) Uani 1 1 d . . . . .
H35 H 0.585590 0.906064 0.120778 0.059 Uiso 1 1 calc R U . . .
C36 C 0.75592(15) 0.92599(9) 0.5300(2) 0.0413(5) Uani 1 1 d . . . . .
N16 N 0.97656(16) 0.89382(10) 0.5835(2) 0.0701(7) Uani 1 1 d . . . . .
N17 N 1.13107(15) 0.59317(15) 0.4947(2) 0.0812(10) Uani 1 1 d . . . . .
C37 C 0.74575(16) 0.57060(9) 0.5500(2) 0.0443(6) Uani 1 1 d . . . . .
N18 N 0.96679(17) 0.59843(11) 0.5873(2) 0.0736(8) Uani 1 1 d . . . . .
C38 C 0.90588(16) 0.62082(10) 0.5759(2) 0.0470(6) Uani 1 1 d . . . . .
C39 C 0.31682(17) 0.56170(10) 0.2072(3) 0.0587(8) Uani 1 1 d . . . . .
H39 H 0.327096 0.534250 0.172492 0.070 Uiso 1 1 calc R U . . .
C40 C 0.47441(19) 0.99075(11) 0.1804(3) 0.0646(8) Uani 1 1 d . . . . .
H40 H 0.517317 0.992224 0.252829 0.097 Uiso 1 1 calc R U . . .
H40A H 0.418457 0.983258 0.181972 0.097 Uiso 1 1 calc R U . . .
H40B H 0.471656 1.021903 0.145612 0.097 Uiso 1 1 calc R U . . .
C41 C 0.99316(18) 0.45390(11) 0.1380(3) 0.0651(8) Uani 1 1 d . . . . .
H41 H 1.019602 0.483780 0.173766 0.098 Uiso 1 1 calc R U . . .
H41A H 0.977271 0.457449 0.061642 0.098 Uiso 1 1 calc R U . . .
H41B H 1.033832 0.427282 0.164299 0.098 Uiso 1 1 calc R U . . .
C42 C 1.0929(2) 0.63088(14) 0.4318(3) 0.0729(10) Uani 1 1 d . . . . .
H42 H 1.120281 0.661240 0.450596 0.088 Uiso 1 1 calc R U . . .
C43 C 0.17765(19) 0.52437(12) 0.1799(3) 0.0728(9) Uani 1 1 d . . . . .
H43 H 0.198298 0.499333 0.145208 0.109 Uiso 1 1 calc R U . . .
H43A H 0.123389 0.537266 0.129706 0.109 Uiso 1 1 calc R U . . .
H43B H 0.169046 0.510520 0.240813 0.109 Uiso 1 1 calc R U . . .
C44 C 1.03789(19) 0.76109(13) 0.2129(3) 0.0813(11) Uani 1 1 d . . . . .
H44 H 0.982665 0.757233 0.158976 0.098 Uiso 1 1 calc R U . . .
C45 C 0.4786(3) 0.8961(2) 0.3764(5) 0.0285(11) Uani 0.5 1 d . . P A 2
H45 H 0.536983 0.886811 0.405212 0.034 Uiso 0.5 1 calc R U P A 2
C46 C 0.4328(2) 0.93734(13) 0.0183(3) 0.0791(9) Uani 1 1 d . . . . .
H46 H 0.457586 0.913576 -0.014446 0.119 Uiso 1 1 calc R U . . .
H46A H 0.413013 0.965312 -0.028378 0.119 Uiso 1 1 calc R U . . .
H46B H 0.384360 0.922896 0.029898 0.119 Uiso 1 1 calc R U . . .
C47 C 0.8712(2) 0.39828(12) 0.1216(4) 0.0915(13) Uani 1 1 d . . . . .
H47 H 0.824026 0.395134 0.145665 0.137 Uiso 1 1 calc R U . . .
H47A H 0.911131 0.371440 0.149323 0.137 Uiso 1 1 calc R U . . .
H47B H 0.848533 0.397786 0.044126 0.137 Uiso 1 1 calc R U . . .
C48 C 1.0923(2) 0.54516(15) 0.4751(3) 0.0868(11) Uani 1 1 d . . . . .
H48 H 1.048247 0.543260 0.504819 0.130 Uiso 1 1 calc R U . . .
H48A H 1.136319 0.520857 0.508635 0.130 Uiso 1 1 calc R U . . .
H48B H 1.066259 0.539258 0.398763 0.130 Uiso 1 1 calc R U . . .
C49 C 0.3575(3) 0.9384(2) 0.3933(4) 0.0356(12) Uani 0.5 1 d . . P A 2
H49 H 0.333967 0.933109 0.316706 0.053 Uiso 0.5 1 calc R U P A 2
H49A H 0.352186 0.972524 0.407995 0.053 Uiso 0.5 1 calc R U P A 2
H49B H 0.326053 0.918838 0.425692 0.053 Uiso 0.5 1 calc R U P A 2
C50 C 0.4995(5) 0.9323(3) 0.5501(5) 0.0453(16) Uani 0.5 1 d . . P A 2
H50 H 0.503428 0.966747 0.566607 0.068 Uiso 0.5 1 calc R U P A 2
H50A H 0.556855 0.919488 0.564852 0.068 Uiso 0.5 1 calc R U P A 2
H50B H 0.474209 0.915365 0.593669 0.068 Uiso 0.5 1 calc R U P A 2
C51 C 0.2210(3) 0.60202(16) 0.2740(3) 0.1033(13) Uiso 1 1 d . . . . .
H51 H 0.271239 0.609156 0.338214 0.155 Uiso 1 1 calc R U . . .
H51A H 0.173627 0.592006 0.293461 0.155 Uiso 1 1 calc R U . . .
H51B H 0.204551 0.630894 0.229617 0.155 Uiso 1 1 calc R U . . .
C52 C 1.1898(2) 0.7544(2) 0.2686(4) 0.143(2) Uani 1 1 d . . . . .
H52 H 1.189248 0.777061 0.323176 0.214 Uiso 1 1 calc R U . . .
H52A H 1.227871 0.766560 0.235606 0.214 Uiso 1 1 calc R U . . .
H52B H 1.210359 0.722975 0.300968 0.214 Uiso 1 1 calc R U . . .
C53 C 1.0939(3) 0.73041(19) 0.0835(4) 0.1230(16) Uani 1 1 d . . . . .
H53 H 1.109489 0.696237 0.089669 0.184 Uiso 1 1 calc R U . . .
H53A H 1.131161 0.748354 0.056769 0.184 Uiso 1 1 calc R U . . .
H53B H 1.034308 0.734111 0.034441 0.184 Uiso 1 1 calc R U . . .
C54 C 1.2108(3) 0.5997(3) 0.5884(4) 0.175(3) Uani 1 1 d . . . . .
H54 H 1.258911 0.586759 0.573786 0.262 Uiso 1 1 calc R U . . .
H54A H 1.206518 0.582684 0.648719 0.262 Uiso 1 1 calc R U . . .
H54B H 1.220104 0.634118 0.604887 0.262 Uiso 1 1 calc R U . . .
C55 C 0.425(2) 0.9042(5) 0.3589(14) 0.306(16) Uani 0.5 1 d . . P A 1
H55 H 0.364764 0.902466 0.340757 0.367 Uiso 0.5 1 calc R U P A 1
C56 C 0.3771(10) 0.9498(5) 0.4669(16) 0.222(10) Uani 0.5 1 d . . P A 1
H56 H 0.393302 0.983454 0.485503 0.334 Uiso 0.5 1 calc R U P A 1
H56A H 0.372822 0.933189 0.527822 0.334 Uiso 0.5 1 calc R U P A 1
H56B H 0.321703 0.948547 0.407214 0.334 Uiso 0.5 1 calc R U P A 1
C57 C 0.5210(9) 0.9293(5) 0.5140(19) 0.297(16) Uani 0.5 1 d . . P A 1
H57 H 0.559095 0.904096 0.507536 0.445 Uiso 0.5 1 calc R U P A 1
H57A H 0.515062 0.926063 0.582047 0.445 Uiso 0.5 1 calc R U P A 1
H57B H 0.545110 0.960998 0.510095 0.445 Uiso 0.5 1 calc R U P A 1

loop_
_atom_site_aniso_label
_atom_site_aniso_U_11
_atom_site_aniso_U_22
_atom_site_aniso_U_33
_atom_site_aniso_U_23
_atom_site_aniso_U_13
_atom_site_aniso_U_12
O1 0.0275(7) 0.0391(8) 0.0448(9) -0.0005(7) 0.0163(7) 0.0057(6)
O2 0.0348(8) 0.0282(8) 0.0532(10) -0.0025(7) 0.0152(8) -0.0025(6)
O3 0.0278(7) 0.0408(9) 0.0578(10) -0.0011(8) 0.0244(8) -0.0030(6)
O4 0.0289(8) 0.0396(9) 0.0577(11) -0.0078(8) 0.0194(8) -0.0097(6)
O5 0.0451(9) 0.0274(8) 0.0681(12) -0.0039(8) 0.0310(9) 0.0009(7)
O6 0.0333(8) 0.0369(8) 0.0683(12) -0.0085(8) 0.0219(9) 0.0063(7)
N1 0.0274(8) 0.0340(9) 0.0248(9) 0.0027(7) 0.0097(7) 0.0053(7)
N2 0.0329(9) 0.0331(9) 0.0248(9) -0.0017(7) 0.0103(8) 0.0008(7)
N3 0.0286(9) 0.0357(9) 0.0260(9) 0.0020(7) 0.0109(8) 0.0015(7)
O7 0.0566(11) 0.0448(10) 0.0738(13) 0.0031(9) 0.0395(11) 0.0082(8)
N4 0.0268(8) 0.0428(10) 0.0255(9) 0.0029(8) 0.0085(7) 0.0004(8)
N5 0.0389(10) 0.0326(9) 0.0285(9) 0.0005(8) 0.0136(8) 0.0073(8)
O8 0.0468(11) 0.0472(10) 0.0730(14) -0.0049(10) 0.0133(10) 0.0081(8)
N6 0.0299(9) 0.0444(11) 0.0260(9) 0.0029(8) 0.0108(8) 0.0115(8)
O9 0.0426(10) 0.0440(10) 0.1103(17) -0.0048(11) 0.0341(11) -0.0065(8)
O10 0.0819(15) 0.0420(10) 0.0686(14) 0.0013(10) 0.0260(13) 0.0072(10)
N7 0.0406(11) 0.0343(10) 0.0603(14) -0.0038(10) 0.0229(11) 0.0051(8)
O11 0.0421(11) 0.0697(13) 0.0867(15) 0.0040(12) 0.0219(11) 0.0001(9)
N8 0.0446(12) 0.0394(11) 0.0595(14) 0.0030(10) 0.0172(11) 0.0033(9)
N9 0.0480(13) 0.0505(13) 0.0513(14) -0.0030(11) 0.0144(11) 0.0007(10)
C1 0.0271(10) 0.0295(10) 0.0242(10) 0.0013(8) 0.0102(8) 0.0025(8)
C2 0.0251(9) 0.0341(10) 0.0182(9) -0.0001(8) 0.0092(8) 0.0006(8)
C3 0.0224(9) 0.0327(10) 0.0170(9) 0.0007(8) 0.0062(8) 0.0007(8)
C4 0.0268(9) 0.0306(10) 0.0175(9) 0.0002(8) 0.0091(8) -0.0001(8)
C5 0.0262(9) 0.0316(10) 0.0228(10) -0.0006(8) 0.0083(8) 0.0015(8)
C6 0.0266(9) 0.0306(10) 0.0185(9) -0.0013(8) 0.0091(8) 0.0007(8)
C7 0.0248(9) 0.0338(11) 0.0166(9) 0.0012(8) 0.0073(8) 0.0030(8)
C8 0.0284(10) 0.0341(11) 0.0301(11) 0.0001(9) 0.0150(9) -0.0001(8)
C9 0.0298(10) 0.0321(10) 0.0184(10) 0.0028(8) 0.0091(8) 0.0061(8)
C10 0.0270(10) 0.0361(11) 0.0255(11) -0.0056(9) 0.0087(9) -0.0053(8)
C11 0.0258(9) 0.0347(11) 0.0172(9) 0.0016(8) 0.0068(8) 0.0037(8)
C12 0.0296(10) 0.0326(11) 0.0180(10) 0.0025(8) 0.0085(8) 0.0029(8)
C13 0.0251(9) 0.0311(10) 0.0168(9) 0.0005(8) 0.0088(8) -0.0009(8)
C14 0.0247(10) 0.0388(11) 0.0274(11) -0.0014(9) 0.0121(9) -0.0028(8)
N10 0.0408(11) 0.0441(12) 0.0643(15) -0.0070(11) 0.0218(11) -0.0082(9)
C15 0.0284(10) 0.0304(10) 0.0233(10) -0.0038(8) 0.0081(8) -0.0009(8)
C16 0.0262(10) 0.0385(11) 0.0237(10) 0.0029(9) 0.0100(9) 0.0049(8)
C17 0.0243(9) 0.0329(10) 0.0285(11) -0.0024(9) 0.0108(9) 0.0003(8)
C18 0.0242(9) 0.0328(10) 0.0167(9) 0.0016(8) 0.0081(8) 0.0005(8)
C19 0.0247(9) 0.0382(11) 0.0221(10) 0.0008(9) 0.0095(8) 0.0053(8)
C20 0.0198(9) 0.0347(11) 0.0285(11) -0.0037(9) 0.0090(8) 0.0004(8)
C21 0.0289(10) 0.0349(11) 0.0284(11) -0.0021(9) 0.0115(9) 0.0058(9)
C22 0.0295(10) 0.0319(10) 0.0311(11) -0.0019(9) 0.0153(9) 0.0001(8)
C23 0.0285(10) 0.0388(11) 0.0187(10) 0.0035(9) 0.0087(8) 0.0081(9)
C24 0.0278(10) 0.0365(11) 0.0186(10) 0.0016(8) 0.0079(8) 0.0032(8)
C25 0.0377(11) 0.0305(10) 0.0319(12) -0.0014(9) 0.0179(10) 0.0016(9)
N11 0.0418(12) 0.0611(14) 0.0630(15) 0.0048(12) 0.0217(11) 0.0151(10)
C26 0.0289(10) 0.0370(11) 0.0226(10) 0.0016(9) 0.0082(9) 0.0020(9)
O12 0.0484(12) 0.0768(15) 0.124(2) -0.0285(15) 0.0424(14) -0.0038(10)
C27 0.0352(11) 0.0357(11) 0.0256(11) -0.0014(9) 0.0109(9) -0.0017(9)
N12 0.0456(12) 0.0664(15) 0.0627(15) -0.0010(12) 0.0247(12) -0.0135(11)
C28 0.0310(11) 0.0451(13) 0.0248(11) -0.0005(10) 0.0101(9) -0.0028(9)
C29 0.0317(11) 0.0416(12) 0.0355(12) 0.0017(10) 0.0140(10) 0.0041(9)
N13 0.0431(13) 0.0716(16) 0.0764(18) -0.0090(14) 0.0202(13) -0.0003(11)
C30 0.0381(11) 0.0422(12) 0.0256(11) 0.0026(10) 0.0120(10) 0.0147(10)
C31 0.0423(12) 0.0355(11) 0.0288(11) 0.0028(9) 0.0140(10) 0.0112(10)
C32 0.0339(11) 0.0439(13) 0.0379(13) 0.0003(10) 0.0169(10) 0.0001(10)
N14 0.0783(17) 0.0399(12) 0.0684(16) -0.0040(12) 0.0246(14) -0.0057(12)
N15 0.0798(17) 0.0421(13) 0.0746(17) 0.0022(12) 0.0337(15) 0.0143(12)
C33 0.0383(12) 0.0570(15) 0.0366(13) -0.0027(12) 0.0131(11) -0.0079(11)
C34 0.0451(13) 0.0344(12) 0.0583(16) -0.0041(12) 0.0210(13) 0.0046(10)
C35 0.0498(15) 0.0349(13) 0.0675(19) 0.0009(13) 0.0279(15) 0.0047(11)
C36 0.0425(13) 0.0416(13) 0.0406(14) -0.0035(11) 0.0169(11) -0.0047(11)
N16 0.0512(14) 0.0860(19) 0.0726(17) 0.0032(15) 0.0233(13) -0.0235(13)
N17 0.0373(13) 0.153(3) 0.0539(16) 0.0240(19) 0.0178(12) -0.0083(16)
C37 0.0516(14) 0.0389(13) 0.0433(14) 0.0030(11) 0.0194(12) 0.0136(11)
N18 0.0668(16) 0.090(2) 0.0664(17) 0.0099(15) 0.0288(14) 0.0460(15)
C38 0.0452(14) 0.0561(15) 0.0413(14) 0.0040(12) 0.0185(12) 0.0175(12)
C39 0.0488(15) 0.0381(14) 0.092(2) -0.0036(14) 0.0307(16) 0.0008(12)
C40 0.0545(16) 0.0528(17) 0.088(2) -0.0057(16) 0.0293(17) 0.0099(13)
C41 0.0612(18) 0.0575(17) 0.093(2) 0.0018(17) 0.0477(18) 0.0055(14)
C42 0.0560(19) 0.098(3) 0.074(2) -0.013(2) 0.0352(18) -0.0330(18)
C43 0.0505(17) 0.0598(18) 0.095(2) -0.0002(18) 0.0135(17) -0.0181(14)
C44 0.0320(15) 0.082(2) 0.115(3) -0.024(2) 0.0126(18) -0.0036(14)
C45 0.0185(18) 0.026(2) 0.039(3) 0.009(2) 0.0081(18) 0.0140(16)
C46 0.071(2) 0.072(2) 0.075(2) -0.0048(18) 0.0069(18) 0.0027(17)
C47 0.062(2) 0.064(2) 0.159(4) -0.052(2) 0.053(2) -0.0144(16)
C48 0.084(2) 0.092(3) 0.089(3) 0.011(2) 0.038(2) 0.038(2)
C49 0.026(2) 0.044(3) 0.036(3) -0.004(2) 0.011(2) 0.0133(19)
C50 0.055(4) 0.059(4) 0.021(2) -0.002(2) 0.014(3) 0.003(3)
C52 0.0384(19) 0.228(6) 0.146(4) -0.066(4) 0.018(2) 0.006(3)
C53 0.156(4) 0.125(4) 0.093(3) -0.025(3) 0.053(3) -0.004(3)
C54 0.070(3) 0.330(9) 0.083(3) 0.076(4) -0.015(2) -0.090(4)
C55 0.76(5) 0.067(9) 0.139(14) -0.007(9) 0.22(3) -0.112(19)
C56 0.218(16) 0.114(11) 0.44(3) 0.126(16) 0.24(2) 0.087(11)
C57 0.094(10) 0.068(7) 0.51(4) 0.025(15) -0.123(15) -0.001(7)

loop_
_atom_type_symbol
_atom_type_description
_atom_type_scat_dispersion_real
_atom_type_scat_dispersion_imag
_atom_type_scat_source
C C 0.0033 0.0016 'International Tables Vol C Tables 4.2.6.8 and 6.1.1.4'
H H 0.0000 0.0000 'International Tables Vol C Tables 4.2.6.8 and 6.1.1.4'
N N 0.0061 0.0033 'International Tables Vol C Tables 4.2.6.8 and 6.1.1.4'
O O 0.0106 0.0060 'International Tables Vol C Tables 4.2.6.8 and 6.1.1.4'

loop_
_geom_angle_atom_site_label_1
_geom_angle_atom_site_label_2
_geom_angle_atom_site_label_3
_geom_angle
C19 O1 H1 109.5
C15 O2 H2 109.5
C14 O3 H3 109.5
C10 O4 H4 109.5
C25 O5 H5 109.5
C21 O6 H6 109.5
C16 N1 C7 115.91(18)
C27 N2 C11 116.57(17)
C26 N3 C12 116.10(18)
C28 N4 C24 116.24(17)
C31 N5 C9 116.69(18)
C30 N6 C23 116.38(18)
C34 N7 C47 121.2(2)
C34 N7 C41 120.7(2)
C47 N7 C41 118.1(2)
C35 N8 C40 121.2(2)
C35 N8 C46 121.0(2)
C40 N8 C46 117.7(2)
C55 N9 C57 130.4(19)
C45 N9 C49 120.0(4)
C45 N9 C50 117.2(4)
C49 N9 C50 121.7(4)
C55 N9 C56 119.6(18)
C57 N9 C56 109.8(13)
C19 C1 C13 122.14(19)
C19 C1 H1A 118.9
C13 C1 H1A 118.9
C22 C2 C6 118.30(17)
C22 C2 C4 122.08(17)
C6 C2 C4 119.62(18)
C18 C3 C20 118.15(18)
C18 C3 C6 120.03(16)
C20 C3 C6 121.80(17)
C8 C4 C13 118.28(17)
C8 C4 C2 121.81(18)
C13 C4 C2 119.90(16)
C15 C5 C18 122.55(18)
C15 C5 H5A 118.7
C18 C5 H5A 118.7
C17 C6 C2 118.24(19)
C17 C6 C3 121.53(17)
C2 C6 C3 120.23(17)
N1 C7 C12 122.04(17)
N1 C7 C11 118.08(18)
C12 C7 C11 119.88(17)
C14 C8 C4 122.4(2)
C14 C8 H8 118.8
C4 C8 H8 118.8
N5 C9 C23 121.38(17)
N5 C9 C12 118.39(18)
C23 C9 C12 120.23(19)
O4 C10 C20 123.74(18)
O4 C10 C15 117.18(19)
C20 C10 C15 119.04(17)
N2 C11 C24 121.49(18)
N2 C11 C7 118.32(17)
C24 C11 C7 120.16(19)
N3 C12 C7 121.52(17)
N3 C12 C9 118.55(19)
C7 C12 C9 119.92(17)
C4 C13 C1 118.59(16)
C4 C13 C18 120.15(17)
C1 C13 C18 121.26(18)
O3 C14 C8 123.76(19)
O3 C14 C19 116.80(17)
C8 C14 C19 119.44(17)
C39 N10 C51 121.2(3)
C39 N10 C43 123.0(2)
C51 N10 C43 115.4(3)
O2 C15 C5 123.38(17)
O2 C15 C10 117.60(17)
C5 C15 C10 119.01(19)
N1 C16 C26 121.97(17)
N1 C16 C29 117.20(19)
C26 C16 C29 120.83(18)
C21 C17 C6 122.32(18)
C21 C17 H17 118.8
C6 C17 H17 118.8
C3 C18 C5 118.46(17)
C3 C18 C13 120.03(18)
C5 C18 C13 121.51(17)
O1 C19 C1 123.51(19)
O1 C19 C14 117.32(17)
C1 C19 C14 119.15(17)
C10 C20 C3 122.77(18)
C10 C20 H20 118.6
C3 C20 H20 118.6
O6 C21 C17 123.69(18)
O6 C21 C25 116.48(19)
C17 C21 C25 119.82(18)
C25 C22 C2 122.80(18)
C25 C22 H22 118.6
C2 C22 H22 118.6
N6 C23 C9 121.4(2)
N6 C23 C24 118.64(18)
C9 C23 C24 119.92(17)
N4 C24 C11 121.67(19)
N4 C24 C23 118.50(17)
C11 C24 C23 119.82(18)
O5 C25 C22 119.35(18)
O5 C25 C21 122.17(18)
C22 C25 C21 118.47(19)
N3 C26 C16 122.46(18)
N3 C26 C32 117.4(2)
C16 C26 C32 120.14(18)
N2 C27 C28 121.7(2)
N2 C27 C36 117.04(19)
C28 C27 C36 121.25(19)
N4 C28 C27 122.21(19)
N4 C28 C33 118.0(2)
C27 C28 C33 119.7(2)
N11 C29 C16 177.6(3)
C44 N13 C52 119.4(3)
C44 N13 C53 122.3(3)
C52 N13 C53 118.3(3)
N6 C30 C31 122.14(19)
N6 C30 C38 117.4(2)
C31 C30 C38 120.5(2)
N5 C31 C30 122.0(2)
N5 C31 C37 116.7(2)
C30 C31 C37 121.30(19)
N12 C32 C26 177.8(3)
N16 C33 C28 178.0(3)
O7 C34 N7 126.1(2)
O7 C34 H34 117.0
N7 C34 H34 117.0
O8 C35 N8 125.9(2)
O8 C35 H35 117.1
N8 C35 H35 117.1
N14 C36 C27 178.1(3)
C42 N17 C48 121.1(3)
C42 N17 C54 120.9(4)
C48 N17 C54 118.0(4)
N15 C37 C31 178.6(3)
N18 C38 C30 178.6(3)
O9 C39 N10 127.1(3)
O9 C39 H39 116.4
N10 C39 H39 116.4
N8 C40 H40 109.5
N8 C40 H40A 109.5
H40 C40 H40A 109.5
N8 C40 H40B 109.5
H40 C40 H40B 109.5
H40A C40 H40B 109.5
N7 C41 H41 109.5
N7 C41 H41A 109.5
H41 C41 H41A 109.5
N7 C41 H41B 109.5
H41 C41 H41B 109.5
H41A C41 H41B 109.5
O11 C42 N17 126.5(3)
O11 C42 H42 116.7
N17 C42 H42 116.7
N10 C43 H43 109.5
N10 C43 H43A 109.5
H43 C43 H43A 109.5
N10 C43 H43B 109.5
H43 C43 H43B 109.5
H43A C43 H43B 109.5
O12 C44 N13 125.7(3)
O12 C44 H44 117.2
N13 C44 H44 117.2
O10 C45 N9 119.8(3)
O10 C45 H45 120.1
N9 C45 H45 120.1
N8 C46 H46 109.5
N8 C46 H46A 109.5
H46 C46 H46A 109.5
N8 C46 H46B 109.5
H46 C46 H46B 109.5
H46A C46 H46B 109.5
N7 C47 H47 109.5
N7 C47 H47A 109.5
H47 C47 H47A 109.5
N7 C47 H47B 109.5
H47 C47 H47B 109.5
H47A C47 H47B 109.5
N17 C48 H48 109.5
N17 C48 H48A 109.5
H48 C48 H48A 109.5
N17 C48 H48B 109.5
H48 C48 H48B 109.5
H48A C48 H48B 109.5
N9 C49 H49 109.5
N9 C49 H49A 109.5
H49 C49 H49A 109.5
N9 C49 H49B 109.5
H49 C49 H49B 109.5
H49A C49 H49B 109.5
N9 C50 H50 109.5
N9 C50 H50A 109.5
H50 C50 H50A 109.5
N9 C50 H50B 109.5
H50 C50 H50B 109.5
H50A C50 H50B 109.5
N10 C51 H51 109.5
N10 C51 H51A 109.5
H51 C51 H51A 109.5
N10 C51 H51B 109.5
H51 C51 H51B 109.5
H51A C51 H51B 109.5
N13 C52 H52 109.5
N13 C52 H52A 109.5
H52 C52 H52A 109.5
N13 C52 H52B 109.5
H52 C52 H52B 109.5
H52A C52 H52B 109.5
N13 C53 H53 109.5
N13 C53 H53A 109.5
H53 C53 H53A 109.5
N13 C53 H53B 109.5
H53 C53 H53B 109.5
H53A C53 H53B 109.5
N17 C54 H54 109.5
N17 C54 H54A 109.5
H54 C54 H54A 109.5
N17 C54 H54B 109.5
H54 C54 H54B 109.5
H54A C54 H54B 109.5
N9 C55 O10 159(3)
N9 C55 H55 100.4
O10 C55 H55 100.4
N9 C56 H56 109.5
N9 C56 H56A 109.5
H56 C56 H56A 109.5
N9 C56 H56B 109.5
H56 C56 H56B 109.5
H56A C56 H56B 109.5
N9 C57 H57 109.5
N9 C57 H57A 109.5
H57 C57 H57A 109.5
N9 C57 H57B 109.5
H57 C57 H57B 109.5
H57A C57 H57B 109.5

loop_
_geom_bond_atom_site_label_1
_geom_bond_atom_site_label_2
_geom_bond_distance
O1 C19 1.361(2)
O1 H1 0.8200
O2 C15 1.360(2)
O2 H2 0.8200
O3 C14 1.353(2)
O3 H3 0.8200
O4 C10 1.355(2)
O4 H4 0.8200
O5 C25 1.352(2)
O5 H5 0.8200
O6 C21 1.359(2)
O6 H6 0.8200
N1 C16 1.331(3)
N1 C7 1.343(2)
N2 C27 1.332(3)
N2 C11 1.341(3)
N3 C26 1.326(3)
N3 C12 1.343(3)
O7 C34 1.217(3)
N4 C28 1.324(3)
N4 C24 1.348(3)
N5 C31 1.326(3)
N5 C9 1.346(3)
O8 C35 1.230(3)
N6 C30 1.328(3)
N6 C23 1.349(2)
O9 C39 1.225(3)
O10 C55 1.199(18)
O10 C45 1.242(7)
N7 C34 1.323(3)
N7 C47 1.426(3)
N7 C41 1.453(3)
O11 C42 1.239(4)
N8 C35 1.320(3)
N8 C40 1.450(3)
N8 C46 1.450(4)
N9 C55 1.113(17)
N9 C57 1.298(14)
N9 C45 1.386(7)
N9 C49 1.389(6)
N9 C50 1.460(7)
N9 C56 1.503(12)
C1 C19 1.377(3)
C1 C13 1.414(3)
C1 H1A 0.9300
C2 C22 1.409(3)
C2 C6 1.416(3)
C2 C4 1.463(3)
C3 C18 1.409(3)
C3 C20 1.414(3)
C3 C6 1.457(3)
C4 C8 1.410(3)
C4 C13 1.413(3)
C5 C15 1.375(3)
C5 C18 1.412(3)
C5 H5A 0.9300
C6 C17 1.409(3)
C7 C12 1.407(3)
C7 C11 1.463(3)
C8 C14 1.375(3)
C8 H8 0.9300
C9 C23 1.411(3)
C9 C12 1.457(3)
C10 C20 1.370(3)
C10 C15 1.417(3)
C11 C24 1.409(3)
C13 C18 1.458(3)
C14 C19 1.412(3)
N10 C39 1.305(3)
N10 C51 1.420(4)
N10 C43 1.448(3)
C16 C26 1.405(3)
C16 C29 1.450(3)
C17 C21 1.370(3)
C17 H17 0.9300
C20 H20 0.9300
C21 C25 1.414(3)
C22 C25 1.375(3)
C22 H22 0.9300
C23 C24 1.458(3)
N11 C29 1.142(3)
C26 C32 1.452(3)
O12 C44 1.245(4)
C27 C28 1.412(3)
C27 C36 1.438(3)
N12 C32 1.134(3)
C28 C33 1.444(3)
N13 C44 1.299(4)
N13 C52 1.419(4)
N13 C53 1.456(5)
C30 C31 1.406(3)
C30 C38 1.447(3)
C31 C37 1.444(3)
N14 C36 1.149(3)
N15 C37 1.145(3)
C33 N16 1.142(3)
C34 H34 0.9300
C35 H35 0.9300
N17 C42 1.325(4)
N17 C48 1.435(5)
N17 C54 1.444(4)
N18 C38 1.140(3)
C39 H39 0.9300
C40 H40 0.9600
C40 H40A 0.9600
C40 H40B 0.9600
C41 H41 0.9600
C41 H41A 0.9600
C41 H41B 0.9600
C42 H42 0.9300
C43 H43 0.9600
C43 H43A 0.9600
C43 H43B 0.9600
C44 H44 0.9300
C45 H45 0.9300
C46 H46 0.9600
C46 H46A 0.9600
C46 H46B 0.9600
C47 H47 0.9600
C47 H47A 0.9600
C47 H47B 0.9600
C48 H48 0.9600
C48 H48A 0.9600
C48 H48B 0.9600
C49 H49 0.9600
C49 H49A 0.9600
C49 H49B 0.9600
C50 H50 0.9600
C50 H50A 0.9600
C50 H50B 0.9600
C51 H51 0.9600
C51 H51A 0.9600
C51 H51B 0.9600
C52 H52 0.9600
C52 H52A 0.9600
C52 H52B 0.9600
C53 H53 0.9600
C53 H53A 0.9600
C53 H53B 0.9600
C54 H54 0.9600
C54 H54A 0.9600
C54 H54B 0.9600
C55 H55 0.9300
C56 H56 0.9600
C56 H56A 0.9600
C56 H56B 0.9600
C57 H57 0.9600
C57 H57A 0.9600
C57 H57B 0.9600

loop_
_geom_torsion_atom_site_label_1
_geom_torsion_atom_site_label_2
_geom_torsion_atom_site_label_3
_geom_torsion_atom_site_label_4
_geom_torsion
C22 C2 C4 C8 2.8(3)
C6 C2 C4 C8 -177.85(18)
C22 C2 C4 C13 -177.28(18)
C6 C2 C4 C13 2.1(3)
C22 C2 C6 C17 -1.7(3)
C4 C2 C6 C17 178.98(17)
C22 C2 C6 C3 177.85(17)
C4 C2 C6 C3 -1.5(3)
C18 C3 C6 C17 179.17(17)
C20 C3 C6 C17 0.7(3)
C18 C3 C6 C2 -0.3(3)
C20 C3 C6 C2 -178.83(17)
C16 N1 C7 C12 -0.3(3)
C16 N1 C7 C11 179.31(17)
C13 C4 C8 C14 -0.1(3)
C2 C4 C8 C14 179.82(18)
C31 N5 C9 C23 0.3(3)
C31 N5 C9 C12 -179.11(18)
C27 N2 C11 C24 -2.2(3)
C27 N2 C11 C7 179.37(17)
N1 C7 C11 N2 -3.6(3)
C12 C7 C11 N2 176.01(18)
N1 C7 C11 C24 177.98(17)
C12 C7 C11 C24 -2.4(3)
C26 N3 C12 C7 -0.2(3)
C26 N3 C12 C9 179.86(17)
N1 C7 C12 N3 0.1(3)
C11 C7 C12 N3 -179.53(17)
N1 C7 C12 C9 180.00(17)
C11 C7 C12 C9 0.4(3)
N5 C9 C12 N3 1.0(3)
C23 C9 C12 N3 -178.49(17)
N5 C9 C12 C7 -178.97(18)
C23 C9 C12 C7 1.6(3)
C8 C4 C13 C1 -0.7(3)
C2 C4 C13 C1 179.37(17)
C8 C4 C13 C18 179.14(17)
C2 C4 C13 C18 -0.8(3)
C19 C1 C13 C4 0.9(3)
C19 C1 C13 C18 -178.95(18)
C4 C8 C14 O3 -178.00(19)
C4 C8 C14 C19 0.7(3)
C18 C5 C15 O2 178.22(18)
C18 C5 C15 C10 -0.4(3)
O4 C10 C15 O2 -0.7(3)
C20 C10 C15 O2 -178.81(18)
O4 C10 C15 C5 178.01(18)
C20 C10 C15 C5 -0.1(3)
C7 N1 C16 C26 0.7(3)
C7 N1 C16 C29 -179.27(17)
C2 C6 C17 C21 2.3(3)
C3 C6 C17 C21 -177.20(19)
C20 C3 C18 C5 0.8(3)
C6 C3 C18 C5 -177.77(17)
C20 C3 C18 C13 -179.82(17)
C6 C3 C18 C13 1.6(3)
C15 C5 C18 C3 0.0(3)
C15 C5 C18 C13 -179.35(18)
C4 C13 C18 C3 -1.1(3)
C1 C13 C18 C3 178.78(17)
C4 C13 C18 C5 178.30(18)
C1 C13 C18 C5 -1.9(3)
C13 C1 C19 O1 177.94(18)
C13 C1 C19 C14 -0.3(3)
O3 C14 C19 O1 0.0(3)
C8 C14 C19 O1 -178.87(17)
O3 C14 C19 C1 178.26(17)
C8 C14 C19 C1 -0.6(3)
O4 C10 C20 C3 -177.01(18)
C15 C10 C20 C3 1.0(3)
C18 C3 C20 C10 -1.3(3)
C6 C3 C20 C10 177.20(19)
C6 C17 C21 O6 177.74(18)
C6 C17 C21 C25 -1.1(3)
C6 C2 C22 C25 -0.1(3)
C4 C2 C22 C25 179.25(18)
C30 N6 C23 C9 -0.1(3)
C30 N6 C23 C24 -179.35(18)
N5 C9 C23 N6 -0.2(3)
C12 C9 C23 N6 179.21(18)
N5 C9 C23 C24 179.00(18)
C12 C9 C23 C24 -1.6(3)
C28 N4 C24 C11 -2.5(3)
C28 N4 C24 C23 177.67(18)
N2 C11 C24 N4 4.2(3)
C7 C11 C24 N4 -177.38(17)
N2 C11 C24 C23 -175.95(18)
C7 C11 C24 C23 2.4(3)
N6 C23 C24 N4 -1.4(3)
C9 C23 C24 N4 179.37(17)
N6 C23 C24 C11 178.81(17)
C9 C23 C24 C11 -0.4(3)
C2 C22 C25 O5 -178.35(19)
C2 C22 C25 C21 1.3(3)
O6 C21 C25 O5 0.0(3)
C17 C21 C25 O5 178.9(2)
O6 C21 C25 C22 -179.63(19)
C17 C21 C25 C22 -0.7(3)
C12 N3 C26 C16 0.6(3)
C12 N3 C26 C32 179.34(18)
N1 C16 C26 N3 -0.8(3)
C29 C16 C26 N3 179.07(19)
N1 C16 C26 C32 -179.58(19)
C29 C16 C26 C32 0.3(3)
C11 N2 C27 C28 -1.1(3)
C11 N2 C27 C36 176.49(19)
C24 N4 C28 C27 -0.8(3)
C24 N4 C28 C33 179.55(18)
N2 C27 C28 N4 2.8(3)
C36 C27 C28 N4 -174.7(2)
N2 C27 C28 C33 -177.6(2)
C36 C27 C28 C33 4.9(3)
C23 N6 C30 C31 0.3(3)
C23 N6 C30 C38 -178.04(18)
C9 N5 C31 C30 -0.1(3)
C9 N5 C31 C37 179.50(19)
N6 C30 C31 N5 -0.2(3)
C38 C30 C31 N5 178.1(2)
N6 C30 C31 C37 -179.8(2)
C38 C30 C31 C37 -1.5(3)
C47 N7 C34 O7 0.6(4)
C41 N7 C34 O7 -178.7(3)
C40 N8 C35 O8 -2.1(4)
C46 N8 C35 O8 -177.8(3)
C51 N10 C39 O9 -4.4(5)
C43 N10 C39 O9 -176.7(3)
C48 N17 C42 O11 -2.5(5)
C54 N17 C42 O11 -179.3(3)
C52 N13 C44 O12 0.3(6)
C53 N13 C44 O12 179.2(4)
C49 N9 C45 O10 0.7(7)
C50 N9 C45 O10 169.1(5)
C57 N9 C55 O10 -19(4)
C56 N9 C55 O10 167(3)
